data_4314656
loop_
_publ_author_name
'Shengfa Ye'
'Frank Neese'
'Andrew Ozarowski'
'Dmitry Smirnov'
'J. Krzystek'
'Joshua Telser'
'Ju-Hsiou Liao'
'Chen-Hsiung Hung'
'Wei-Chen Chu'
'Yi-Feng Tsai'
'Rong-Chin Wang'
'Kun-Yuan Chen'
'Hua-Fen Hsu'

_publ_section_title
;
 Family of V(III)-Tristhiolato Complexes Relevant to Functional Models of
 Vanadium Nitrogenase: Synthesis and Electronic Structure Investigations
 by Means of High-Frequency and -Field Electron Paramagnetic Resonance
 Coupled to Quantum Chemical Computations.
;
_journal_name_full 'Inorganic Chemistry'
_journal_page_first 977
_journal_page_last 988
_journal_paper_doi 10.1021/ic9017745
_journal_volume 49
_journal_year 2010
_chemical_formula_sum 'C25 H24 N2 P S3 V'
_chemical_formula_weight 530.03
_chemical_name_systematic
; 

 ? 

;
_space_group_IT_number 14
_symmetry_cell_setting monoclinic
_symmetry_space_group_name_Hall '-P 2yn'
_symmetry_space_group_name_H-M 'P 1 21/n 1'
_atom_sites_solution_hydrogens geom
_atom_sites_solution_primary direct
_atom_sites_solution_secondary difmap
_audit_creation_method SHELXL-97
_cell_angle_alpha 90.00
_cell_angle_beta 100.462(4)
_cell_angle_gamma 90.00
_cell_formula_units_Z 4
_cell_length_a 8.6066(15)
_cell_length_b 21.519(4)
_cell_length_c 13.877(3)
_cell_measurement_reflns_used 108
_cell_measurement_temperature 273(2)
_cell_measurement_theta_max 23.529
_cell_measurement_theta_min -23.529
_cell_volume 2527.4(8)
_computing_cell_refinement 'BRUKER SMART'
_computing_data_collection 'BRUKER SMART'
_computing_data_reduction 'BRUKER SAINT'
_computing_molecular_graphics Ortep-3
_computing_publication_material 'Wingx publication routines (Farrugia, 1999)'
_computing_structure_refinement 'SHELXL-97 (Sheldrick, 1997)'
_computing_structure_solution 'SHELXS-97 (Sheldrick, 1990)'
_diffrn_ambient_temperature 273(2)
_diffrn_measured_fraction_theta_full 0.948
_diffrn_measured_fraction_theta_max 0.948
_diffrn_measurement_device_type 'Bruker Smart Apex'
_diffrn_measurement_method 'phi-Omega scan'
_diffrn_radiation_monochromator graphite
_diffrn_radiation_source 'fine-focus sealed tube'
_diffrn_radiation_type MoK\a
_diffrn_radiation_wavelength 0.71073
_diffrn_reflns_av_R_equivalents 0.0533
_diffrn_reflns_av_sigmaI/netI 0.0871
_diffrn_reflns_limit_h_max 11
_diffrn_reflns_limit_h_min -9
_diffrn_reflns_limit_k_max 28
_diffrn_reflns_limit_k_min -25
_diffrn_reflns_limit_l_max 18
_diffrn_reflns_limit_l_min -13
_diffrn_reflns_number 15482
_diffrn_reflns_theta_full 28.33
_diffrn_reflns_theta_max 28.33
_diffrn_reflns_theta_min 1.77
_exptl_absorpt_coefficient_mu 0.720
_exptl_absorpt_correction_T_max 0.8635
_exptl_absorpt_correction_T_min 0.8406
_exptl_absorpt_correction_type empirical
_exptl_absorpt_process_details SADABS'
_exptl_crystal_colour purple
_exptl_crystal_density_diffrn 1.394
_exptl_crystal_density_method 'not measured'
_exptl_crystal_description column
_exptl_crystal_F_000 1096
_exptl_crystal_size_max 0.25
_exptl_crystal_size_mid 0.21
_exptl_crystal_size_min 0.21
_refine_diff_density_max 1.016
_refine_diff_density_min -0.390
_refine_diff_density_rms 0.080
_refine_ls_extinction_method none
_refine_ls_goodness_of_fit_ref 0.960
_refine_ls_hydrogen_treatment constr
_refine_ls_matrix_type full
_refine_ls_number_parameters 293
_refine_ls_number_reflns 5967
_refine_ls_number_restraints 0
_refine_ls_restrained_S_all 0.960
_refine_ls_R_factor_all 0.1425
_refine_ls_R_factor_gt 0.0620
_refine_ls_shift/su_max 0.002
_refine_ls_shift/su_mean 0.000
_refine_ls_structure_factor_coef Fsqd
_refine_ls_weighting_details 'calc w=1/[\s^2^(Fo^2^)+(0.1035P)^2^+0.0000P] where P=(Fo^2^+2Fc^2^)/3'
_refine_ls_weighting_scheme calc
_refine_ls_wR_factor_gt 0.1538
_refine_ls_wR_factor_ref 0.1932
_reflns_number_gt 2978
_reflns_number_total 5967
_reflns_threshold_expression >2sigma(I)
_cod_data_source_file ic9017745_si_003_1.cif
_cod_data_source_block compound4
_cod_depositor_comments
;
The following automatic conversions were performed:

'_symmetry_cell_setting' value 'Monoclinic' changed to 'monoclinic'
according to the built-in table from CIF Core dictionary named
'cif_core.dic' version 2.4.1 from
2010-06-29.

'_exptl_absorpt_correction_type' value 'Empirical'
changed to 'empirical' according to the built-in table from CIF Core
dictionary named 'cif_core.dic' version 2.4.1 from 2010-06-29.

Automatic conversion script
Id: cif_fix_values 1646 2011-03-28 12:23:43Z adriana 
;
_cod_original_cell_volume 2527.3(8)
_cod_database_code 4314656

loop_
_symmetry_equiv_pos_as_xyz
'x, y, z'
'-x+1/2, y+1/2, -z+1/2'
'-x, -y, -z'
'x-1/2, -y-1/2, z-1/2'

loop_
_atom_site_label
_atom_site_type_symbol
_atom_site_fract_x
_atom_site_fract_y
_atom_site_fract_z
_atom_site_U_iso_or_equiv
_atom_site_adp_type
_atom_site_occupancy
_atom_site_symmetry_multiplicity
_atom_site_calc_flag
_atom_site_refinement_flags
_atom_site_disorder_assembly
_atom_site_disorder_group
C1 C 0.8910(8) 0.2517(4) 0.6410(5) 0.098(2) Uani 1 1 d . . .
H1 H 0.8544 0.2857 0.6718 0.118 Uiso 1 1 calc R . .
C2 C 1.0073(8) 0.2539(4) 0.5877(5) 0.099(2) Uani 1 1 d . . .
H2 H 1.0628 0.2886 0.5726 0.119 Uiso 1 1 calc R . .
C3 C 0.9189(6) 0.1584(3) 0.5941(5) 0.088(2) Uani 1 1 d . . .
H3 H 0.9103 0.1159 0.5825 0.105 Uiso 1 1 calc R . .
C4 C 1.1395(8) 0.1753(4) 0.5043(6) 0.130(3) Uani 1 1 d . . .
H4A H 1.1497 0.2052 0.4545 0.195 Uiso 1 1 calc R . .
H4B H 1.1040 0.1365 0.4740 0.195 Uiso 1 1 calc R . .
H4C H 1.2401 0.1696 0.5463 0.195 Uiso 1 1 calc R . .
C5 C 0.6674(6) 0.1066(2) 0.9437(3) 0.0493(11) Uani 1 1 d . . .
C6 C 0.7299(6) 0.0845(2) 1.0365(4) 0.0629(13) Uani 1 1 d . . .
H6 H 0.8389 0.0805 1.0551 0.076 Uiso 1 1 calc R . .
C7 C 0.6343(8) 0.0683(2) 1.1014(4) 0.0682(15) Uani 1 1 d . . .
H7 H 0.6801 0.0544 1.1635 0.082 Uiso 1 1 calc R . .
C8 C 0.4730(7) 0.0722(2) 1.0771(4) 0.0579(13) Uani 1 1 d . . .
C9 C 0.4090(6) 0.0939(2) 0.9838(3) 0.0518(11) Uani 1 1 d . . .
H9 H 0.2998 0.0971 0.9658 0.062 Uiso 1 1 calc R . .
C10 C 0.5028(5) 0.11097(18) 0.9168(3) 0.0437(10) Uani 1 1 d . . .
C11 C 0.3667(8) 0.0549(3) 1.1490(4) 0.0847(19) Uani 1 1 d . . .
H11A H 0.3179 0.0918 1.1688 0.127 Uiso 1 1 calc R . .
H11B H 0.4284 0.0354 1.2055 0.127 Uiso 1 1 calc R . .
H11C H 0.2864 0.0267 1.1182 0.127 Uiso 1 1 calc R . .
C12 C 0.3670(5) 0.0585(2) 0.6464(3) 0.0473(11) Uani 1 1 d . . .
C13 C 0.3077(5) 0.08297(18) 0.7263(3) 0.0422(10) Uani 1 1 d . . .
C14 C 0.1666(5) 0.0588(2) 0.7486(3) 0.0470(11) Uani 1 1 d . . .
H14 H 0.1269 0.0752 0.8012 0.056 Uiso 1 1 calc R . .
C15 C 0.0853(5) 0.0111(2) 0.6941(4) 0.0519(11) Uani 1 1 d . . .
C16 C 0.1467(6) -0.0124(2) 0.6162(4) 0.0618(13) Uani 1 1 d . . .
H16 H 0.0934 -0.0443 0.5790 0.074 Uiso 1 1 calc R . .
C17 C 0.2856(6) 0.0105(2) 0.5919(4) 0.0580(12) Uani 1 1 d . . .
H17 H 0.3242 -0.0064 0.5392 0.070 Uiso 1 1 calc R . .
C18 C -0.0642(6) -0.0148(2) 0.7206(5) 0.0772(17) Uani 1 1 d . . .
H18A H -0.1007 0.0124 0.7666 0.116 Uiso 1 1 calc R . .
H18B H -0.0433 -0.0552 0.7495 0.116 Uiso 1 1 calc R . .
H18C H -0.1437 -0.0181 0.6626 0.116 Uiso 1 1 calc R . .
C19 C 0.3838(5) 0.2656(2) 0.7717(3) 0.0501(11) Uani 1 1 d . . .
C20 C 0.3208(5) 0.21224(18) 0.8087(3) 0.0440(10) Uani 1 1 d . . .
C21 C 0.1932(5) 0.2182(2) 0.8551(3) 0.0513(11) Uani 1 1 d . . .
H21 H 0.1515 0.1826 0.8787 0.062 Uiso 1 1 calc R . .
C22 C 0.1240(6) 0.2753(2) 0.8679(4) 0.0592(13) Uani 1 1 d . . .
C23 C 0.1912(6) 0.3266(2) 0.8320(4) 0.0690(15) Uani 1 1 d . . .
H23 H 0.1498 0.3657 0.8410 0.083 Uiso 1 1 calc R . .
C24 C 0.3152(6) 0.3224(2) 0.7843(4) 0.0661(15) Uani 1 1 d . . .
H24 H 0.3545 0.3582 0.7597 0.079 Uiso 1 1 calc R . .
C25 C -0.0147(7) 0.2812(3) 0.9172(5) 0.0876(19) Uani 1 1 d . . .
H25A H -0.0058 0.3188 0.9551 0.131 Uiso 1 1 calc R . .
H25B H -0.0183 0.2462 0.9596 0.131 Uiso 1 1 calc R . .
H25C H -0.1097 0.2825 0.8688 0.131 Uiso 1 1 calc R . .
N1 N 0.8336(5) 0.1912(2) 0.6433(3) 0.0697(12) Uani 1 1 d . . .
N2 N 1.0236(4) 0.1979(2) 0.5627(3) 0.0609(11) Uani 1 1 d . . .
P1 P 0.43134(13) 0.14161(5) 0.79550(8) 0.0403(3) Uani 1 1 d . . .
S1 S 0.79536(14) 0.12816(7) 0.86240(10) 0.0637(4) Uani 1 1 d . . .
S2 S 0.54016(15) 0.08785(6) 0.61014(9) 0.0606(4) Uani 1 1 d . . .
S3 S 0.54733(16) 0.26332(6) 0.71059(12) 0.0685(4) Uani 1 1 d . . .
V1 V 0.64937(9) 0.16419(4) 0.71799(6) 0.0501(3) Uani 1 1 d . . .

loop_
_atom_site_aniso_label
_atom_site_aniso_U_11
_atom_site_aniso_U_22
_atom_site_aniso_U_33
_atom_site_aniso_U_23
_atom_site_aniso_U_13
_atom_site_aniso_U_12
C1 0.083(4) 0.118(6) 0.101(5) 0.018(4) 0.037(4) -0.033(4)
C2 0.098(5) 0.097(5) 0.104(6) 0.014(4) 0.025(4) -0.023(4)
C3 0.056(3) 0.128(6) 0.081(4) 0.030(4) 0.019(3) 0.020(4)
C4 0.080(5) 0.206(9) 0.114(6) 0.026(6) 0.045(5) 0.026(5)
C5 0.058(3) 0.045(3) 0.045(3) 0.000(2) 0.009(2) 0.005(2)
C6 0.061(3) 0.068(3) 0.056(3) 0.005(3) 0.002(3) 0.012(3)
C7 0.098(5) 0.053(3) 0.050(3) 0.004(2) 0.006(3) 0.011(3)
C8 0.087(4) 0.040(3) 0.050(3) 0.004(2) 0.021(3) -0.004(2)
C9 0.060(3) 0.048(3) 0.050(3) 0.001(2) 0.015(2) -0.001(2)
C10 0.053(3) 0.036(2) 0.044(3) -0.0037(19) 0.012(2) -0.0036(18)
C11 0.129(5) 0.075(4) 0.057(3) 0.011(3) 0.036(4) -0.018(3)
C12 0.054(3) 0.041(2) 0.047(3) 0.004(2) 0.009(2) 0.0019(19)
C13 0.043(2) 0.040(2) 0.045(3) 0.0011(19) 0.010(2) 0.0066(18)
C14 0.047(3) 0.044(2) 0.053(3) 0.000(2) 0.016(2) 0.0059(19)
C15 0.048(3) 0.038(2) 0.069(3) 0.002(2) 0.007(2) 0.0011(19)
C16 0.068(3) 0.049(3) 0.068(3) -0.006(2) 0.010(3) -0.003(2)
C17 0.071(3) 0.055(3) 0.051(3) -0.007(2) 0.017(3) 0.005(2)
C18 0.058(3) 0.057(3) 0.119(5) -0.013(3) 0.024(3) -0.012(2)
C19 0.047(3) 0.043(3) 0.058(3) 0.002(2) 0.003(2) -0.0016(19)
C20 0.045(2) 0.040(2) 0.048(3) -0.001(2) 0.009(2) 0.0034(18)
C21 0.056(3) 0.047(3) 0.052(3) -0.008(2) 0.015(2) 0.000(2)
C22 0.055(3) 0.054(3) 0.067(3) -0.017(2) 0.008(3) 0.007(2)
C23 0.064(3) 0.048(3) 0.091(4) -0.012(3) 0.006(3) 0.010(2)
C24 0.061(3) 0.045(3) 0.088(4) 0.006(3) 0.003(3) 0.003(2)
C25 0.076(4) 0.090(4) 0.101(5) -0.038(4) 0.029(4) 0.010(3)
N1 0.054(3) 0.098(3) 0.059(3) 0.019(3) 0.016(2) 0.000(2)
N2 0.037(2) 0.094(3) 0.055(3) 0.024(2) 0.019(2) 0.001(2)
P1 0.0429(6) 0.0395(6) 0.0405(6) 0.0012(5) 0.0131(5) 0.0012(5)
S1 0.0429(7) 0.0863(10) 0.0624(8) 0.0087(7) 0.0111(6) 0.0039(6)
S2 0.0655(8) 0.0712(9) 0.0518(7) -0.0076(6) 0.0281(7) -0.0024(6)
S3 0.0680(9) 0.0547(8) 0.0886(11) 0.0185(7) 0.0300(8) -0.0038(6)
V1 0.0449(5) 0.0582(5) 0.0506(5) 0.0057(4) 0.0177(4) -0.0017(4)

loop_
_atom_type_symbol
_atom_type_description
_atom_type_scat_dispersion_real
_atom_type_scat_dispersion_imag
_atom_type_scat_source
C C 0.0033 0.0016 'International Tables Vol C Tables 4.2.6.8 and 6.1.1.4'
H H 0.0000 0.0000 'International Tables Vol C Tables 4.2.6.8 and 6.1.1.4'
N N 0.0061 0.0033 'International Tables Vol C Tables 4.2.6.8 and 6.1.1.4'
P P 0.1023 0.0942 'International Tables Vol C Tables 4.2.6.8 and 6.1.1.4'
S S 0.1246 0.1234 'International Tables Vol C Tables 4.2.6.8 and 6.1.1.4'
V V 0.3005 0.5294 'International Tables Vol C Tables 4.2.6.8 and 6.1.1.4'

loop_
_geom_angle_atom_site_label_1
_geom_angle_atom_site_label_2
_geom_angle_atom_site_label_3
_geom_angle
_geom_angle_site_symmetry_1
_geom_angle_site_symmetry_3
_geom_angle_publ_flag
C2 C1 N1 110.3(7) . . ?
N2 C2 C1 104.3(6) . . ?
N1 C3 N2 107.3(6) . . ?
C6 C5 C10 118.2(4) . . ?
C6 C5 S1 119.9(4) . . ?
C10 C5 S1 121.9(3) . . ?
C7 C6 C5 121.3(5) . . ?
C8 C7 C6 121.7(5) . . ?
C7 C8 C9 117.5(5) . . ?
C7 C8 C11 121.9(5) . . ?
C9 C8 C11 120.6(5) . . ?
C10 C9 C8 122.1(5) . . ?
C9 C10 C5 119.2(4) . . ?
C9 C10 P1 125.4(4) . . ?
C5 C10 P1 115.4(3) . . ?
C17 C12 C13 119.2(4) . . ?
C17 C12 S2 118.4(4) . . ?
C13 C12 S2 122.4(3) . . ?
C12 C13 C14 119.2(4) . . ?
C12 C13 P1 114.7(3) . . ?
C14 C13 P1 126.1(3) . . ?
C15 C14 C13 121.6(4) . . ?
C16 C15 C14 118.1(4) . . ?
C16 C15 C18 121.3(4) . . ?
C14 C15 C18 120.6(4) . . ?
C15 C16 C17 121.9(5) . . ?
C16 C17 C12 120.0(4) . . ?
C24 C19 C20 118.3(4) . . ?
C24 C19 S3 118.7(4) . . ?
C20 C19 S3 123.0(3) . . ?
C21 C20 C19 119.2(4) . . ?
C21 C20 P1 126.9(3) . . ?
C19 C20 P1 113.7(3) . . ?
C20 C21 C22 122.5(4) . . ?
C23 C22 C21 116.3(5) . . ?
C23 C22 C25 121.5(5) . . ?
C21 C22 C25 122.2(5) . . ?
C24 C23 C22 122.8(5) . . ?
C23 C24 C19 120.8(5) . . ?
C3 N1 C1 105.1(5) . . ?
C3 N1 V1 130.5(5) . . ?
C1 N1 V1 124.4(4) . . ?
C2 N2 C3 113.1(6) . . ?
C2 N2 C4 125.5(6) . . ?
C3 N2 C4 121.4(6) . . ?
C10 P1 C13 107.93(19) . . ?
C10 P1 C20 107.8(2) . . ?
C13 P1 C20 111.59(19) . . ?
C10 P1 V1 109.44(15) . . ?
C13 P1 V1 109.80(14) . . ?
C20 P1 V1 110.19(15) . . ?
C5 S1 V1 109.75(16) . . ?
C12 S2 V1 109.51(16) . . ?
C19 S3 V1 109.53(15) . . ?
N1 V1 S1 100.32(12) . . ?
N1 V1 S3 92.11(14) . . ?
S1 V1 S3 119.69(7) . . ?
N1 V1 S2 97.53(14) . . ?
S1 V1 S2 114.82(6) . . ?
S3 V1 S2 121.62(6) . . ?
N1 V1 P1 175.08(14) . . ?
S1 V1 P1 83.57(5) . . ?
S3 V1 P1 83.31(5) . . ?
S2 V1 P1 83.44(5) . . ?

loop_
_geom_bond_atom_site_label_1
_geom_bond_atom_site_label_2
_geom_bond_distance
_geom_bond_site_symmetry_2
_geom_bond_publ_flag
C1 C2 1.349(9) . ?
C1 N1 1.395(8) . ?
C2 N2 1.270(8) . ?
C3 N1 1.298(7) . ?
C3 N2 1.366(7) . ?
C4 N2 1.477(7) . ?
C5 C6 1.387(6) . ?
C5 C10 1.401(6) . ?
C5 S1 1.775(5) . ?
C6 C7 1.371(7) . ?
C7 C8 1.370(7) . ?
C8 C9 1.393(6) . ?
C8 C11 1.518(7) . ?
C9 C10 1.387(6) . ?
C10 P1 1.809(4) . ?
C12 C17 1.393(6) . ?
C12 C13 1.403(6) . ?
C12 S2 1.774(5) . ?
C13 C14 1.407(6) . ?
C13 P1 1.810(4) . ?
C14 C15 1.386(6) . ?
C15 C16 1.382(6) . ?
C15 C18 1.508(6) . ?
C16 C17 1.390(7) . ?
C19 C24 1.383(6) . ?
C19 C20 1.406(6) . ?
C19 S3 1.771(5) . ?
C20 C21 1.376(6) . ?
C20 P1 1.820(4) . ?
C21 C22 1.393(6) . ?
C22 C23 1.380(7) . ?
C22 C25 1.485(7) . ?
C23 C24 1.358(7) . ?
N1 V1 2.127(4) . ?
P1 V1 2.3763(13) . ?
S1 V1 2.2981(16) . ?
S2 V1 2.3045(16) . ?
S3 V1 2.3021(16) . ?
